data_2229230
loop_
_publ_author_name
'bin Shawkataly, Omar'
'Khan, Imthyaz Ahmed'
'Sirat, Siti Syaida'
'Yeap, Chin Sing'
'Fun, Hoong-Kun'

_publ_section_title
;
 [\m-Bis(diphenylphosphanyl)ethane-1:2\k^2^<i>P</i>:<i>P</i>']nonacarbonyl-1\k^3^<i>C</i>,2\k^3^<i>C</i>,3\k^3^<i>C</i>-[tris(4-(methoxyphenyl)arsane-3\k<i>As</i>]-<i>triangulo</i>-triruthenium(0)
 chloroform monosolvate
;
_journal_coeditor_code SJ5086
_journal_issue 2
_journal_name_full 'Acta Crystallographica Section E'
_journal_page_first m175
_journal_page_last m176
_journal_paper_doi 10.1107/S160053681100047X
_journal_volume 67
_journal_year 2011
_chemical_formula_iupac '[Ru3 (C21 H21 As O3) (C26 H24 P2) (C O)9], C H Cl3'
_chemical_formula_moiety 'C56 H45 As O12 P2 Ru3, C H Cl3'
_chemical_formula_sum 'C57 H46 As Cl3 O12 P2 Ru3'
_chemical_formula_weight 1469.36
_chemical_name_systematic
;
[\m-Bis(diphenylphosphanyl)ethane-1:2\k^2^<i>P</i>:<i>P</i>']nonacarbonyl-
1\k^3^<i>C</i>,2\k^3^<i>C</i>,3\k^3^<i>C</i>-[tris(4-
(methoxyphenyl)arsane-3\k<i>As</i>]-<i>triangulo</i>-triruthenium(0)
chloroform monosolvate
;
_space_group_IT_number 14
_symmetry_cell_setting monoclinic
_symmetry_space_group_name_Hall '-P 2ybc'
_symmetry_space_group_name_H-M 'P 1 21/c 1'
_atom_sites_solution_hydrogens geom
_atom_sites_solution_primary direct
_atom_sites_solution_secondary difmap
_audit_creation_method SHELXL-97
_cell_angle_alpha 90.00
_cell_angle_beta 98.6890(10)
_cell_angle_gamma 90.00
_cell_formula_units_Z 4
_cell_length_a 13.1097(2)
_cell_length_b 19.8034(4)
_cell_length_c 22.5603(4)
_cell_measurement_reflns_used 9908
_cell_measurement_temperature 100
_cell_measurement_theta_max 30.02
_cell_measurement_theta_min 2.19
_cell_volume 5789.81(18)
_computing_cell_refinement 'SAINT (Bruker, 2009)'
_computing_data_collection 'APEX2 (Bruker, 2009)'
_computing_data_reduction 'SAINT (Bruker, 2009)'
_computing_molecular_graphics 'SHELXTL (Sheldrick, 2008)'
_computing_publication_material 'SHELXTL (Sheldrick, 2008) and PLATON (Spek, 2009)'
_computing_structure_refinement 'SHELXTL (Sheldrick, 2008)'
_computing_structure_solution 'SHELXTL (Sheldrick, 2008)'
_diffrn_ambient_temperature 100
_diffrn_measured_fraction_theta_full 0.994
_diffrn_measured_fraction_theta_max 0.994
_diffrn_measurement_device_type
;
Bruker SMART APEXII CCD area-detector
;
_diffrn_measurement_method '\f and \w'
_diffrn_radiation_monochromator graphite
_diffrn_radiation_source 'fine-focus sealed tube'
_diffrn_radiation_type MoK\a
_diffrn_radiation_wavelength 0.71073
_diffrn_reflns_av_R_equivalents 0.0512
_diffrn_reflns_av_sigmaI/netI 0.0795
_diffrn_reflns_limit_h_max 14
_diffrn_reflns_limit_h_min -18
_diffrn_reflns_limit_k_max 27
_diffrn_reflns_limit_k_min -23
_diffrn_reflns_limit_l_max 31
_diffrn_reflns_limit_l_min -31
_diffrn_reflns_number 64045
_diffrn_reflns_theta_full 30.11
_diffrn_reflns_theta_max 30.11
_diffrn_reflns_theta_min 1.88
_diffrn_standards_number 0
_exptl_absorpt_coefficient_mu 1.594
_exptl_absorpt_correction_T_max 0.9463
_exptl_absorpt_correction_T_min 0.4578
_exptl_absorpt_correction_type multi-scan
_exptl_absorpt_process_details '(<i>SADABS</i>; Bruker, 2009)'
_exptl_crystal_colour brown
_exptl_crystal_density_diffrn 1.686
_exptl_crystal_density_method 'not measured'
_exptl_crystal_description plate
_exptl_crystal_F_000 2920
_exptl_crystal_size_max 0.58
_exptl_crystal_size_mid 0.26
_exptl_crystal_size_min 0.04
_refine_diff_density_max 2.130
_refine_diff_density_min -1.163
_refine_ls_extinction_method none
_refine_ls_goodness_of_fit_ref 1.110
_refine_ls_hydrogen_treatment constr
_refine_ls_matrix_type full
_refine_ls_number_parameters 706
_refine_ls_number_reflns 16965
_refine_ls_number_restraints 0
_refine_ls_restrained_S_all 1.110
_refine_ls_R_factor_all 0.1003
_refine_ls_R_factor_gt 0.0670
_refine_ls_shift/su_max 0.000
_refine_ls_shift/su_mean 0.000
_refine_ls_structure_factor_coef Fsqd
_refine_ls_weighting_details 'calc w=1/[\s^2^(Fo^2^)+(0.0263P)^2^+20.0015P] where P=(Fo^2^+2Fc^2^)/3'
_refine_ls_weighting_scheme calc
_refine_ls_wR_factor_gt 0.0992
_refine_ls_wR_factor_ref 0.1081
_reflns_number_gt 12581
_reflns_number_total 16965
_reflns_threshold_expression I>2\s(I)
_cod_data_source_file sj5086.cif
_cod_data_source_block I
_cod_original_sg_symbol_H-M 'P 21/c'
_cod_database_code 2229230
_cod_database_fobs_code 2229230

loop_
_symmetry_equiv_pos_as_xyz
'x, y, z'
'-x, y+1/2, -z+1/2'
'-x, -y, -z'
'x, -y-1/2, z-1/2'

loop_
_atom_site_type_symbol
_atom_site_label
_atom_site_fract_x
_atom_site_fract_y
_atom_site_fract_z
_atom_site_U_iso_or_equiv
_atom_site_adp_type
_atom_site_calc_flag
_atom_site_refinement_flags
_atom_site_occupancy
_atom_site_disorder_assembly
_atom_site_disorder_group
Ru Ru1 0.32826(2) 0.210241(17) 0.048812(14) 0.01175(8) Uani d . 1 . .
Ru Ru2 0.36871(2) 0.252908(17) 0.170465(14) 0.01048(7) Uani d . 1 . .
Ru Ru3 0.16553(2) 0.216924(17) 0.120575(14) 0.01162(8) Uani d . 1 . .
As As1 -0.00362(3) 0.19620(2) 0.060148(19) 0.01228(9) Uani d . 1 . .
P P1 0.47394(8) 0.25345(6) 0.01451(5) 0.0132(2) Uani d . 1 . .
P P2 0.54788(8) 0.25502(6) 0.18788(5) 0.0119(2) Uani d . 1 . .
O O1 0.4486(2) 0.08901(16) 0.10796(14) 0.0228(7) Uani d . 1 . .
O O2 0.2482(3) 0.11519(19) -0.05325(16) 0.0355(9) Uani d . 1 . .
O O3 0.2033(2) 0.33319(16) -0.00532(14) 0.0207(7) Uani d . 1 . .
O O4 0.3584(2) 0.38885(16) 0.10400(14) 0.0220(7) Uani d . 1 . .
O O5 0.3269(3) 0.31436(17) 0.28767(14) 0.0257(8) Uani d . 1 . .
O O6 0.3642(2) 0.11144(16) 0.22650(14) 0.0220(7) Uani d . 1 . .
O O7 0.2049(2) 0.06503(16) 0.10891(14) 0.0227(7) Uani d . 1 . .
O O8 0.1159(3) 0.20591(18) 0.24703(14) 0.0290(8) Uani d . 1 . .
O O9 0.1242(2) 0.37007(17) 0.11541(16) 0.0258(8) Uani d . 1 . .
O O10 0.0087(2) 0.09243(16) -0.19322(13) 0.0188(7) Uani d . 1 . .
O O11 -0.2495(2) 0.45858(16) 0.04417(14) 0.0216(7) Uani d . 1 . .
O O12 -0.2560(2) -0.01650(16) 0.16866(14) 0.0203(7) Uani d . 1 . .
C C1 0.5493(3) 0.1957(2) -0.02549(18) 0.0161(9) Uani d . 1 . .
C C2 0.5315(3) 0.1269(2) -0.0287(2) 0.0204(10) Uani d . 1 . .
H H2A 0.4790 0.1087 -0.0102 0.025 Uiso calc R 1 . .
C C3 0.5906(4) 0.0844(3) -0.0590(2) 0.0268(11) Uani d . 1 . .
H H3A 0.5781 0.0381 -0.0601 0.032 Uiso calc R 1 . .
C C4 0.6673(4) 0.1106(3) -0.0874(2) 0.0267(12) Uani d . 1 . .
H H4A 0.7065 0.0822 -0.1079 0.032 Uiso calc R 1 . .
C C5 0.6861(4) 0.1789(3) -0.0855(2) 0.0303(12) Uani d . 1 . .
H H5A 0.7378 0.1965 -0.1050 0.036 Uiso calc R 1 . .
C C6 0.6287(4) 0.2218(3) -0.0549(2) 0.0250(11) Uani d . 1 . .
H H6A 0.6424 0.2679 -0.0538 0.030 Uiso calc R 1 . .
C C7 0.4436(3) 0.3220(2) -0.03952(18) 0.0156(9) Uani d . 1 . .
C C8 0.3745(3) 0.3076(3) -0.09188(19) 0.0226(10) Uani d . 1 . .
H H8A 0.3503 0.2638 -0.0991 0.027 Uiso calc R 1 . .
C C9 0.3421(4) 0.3579(3) -0.1327(2) 0.0262(11) Uani d . 1 . .
H H9A 0.2968 0.3477 -0.1673 0.031 Uiso calc R 1 . .
C C10 0.3765(4) 0.4235(3) -0.1224(2) 0.0291(12) Uani d . 1 . .
H H10A 0.3531 0.4574 -0.1496 0.035 Uiso calc R 1 . .
C C11 0.4460(4) 0.4384(3) -0.0714(2) 0.0250(11) Uani d . 1 . .
H H11A 0.4706 0.4822 -0.0649 0.030 Uiso calc R 1 . .
C C12 0.4791(3) 0.3878(2) -0.02999(19) 0.0193(10) Uani d . 1 . .
H H12A 0.5252 0.3981 0.0043 0.023 Uiso calc R 1 . .
C C13 0.5760(3) 0.2904(2) 0.07033(18) 0.0151(9) Uani d . 1 . .
H H13A 0.6342 0.3028 0.0506 0.018 Uiso calc R 1 . .
H H13B 0.5500 0.3312 0.0865 0.018 Uiso calc R 1 . .
C C14 0.6133(3) 0.2414(2) 0.12239(18) 0.0150(9) Uani d . 1 . .
H H14A 0.6870 0.2470 0.1343 0.018 Uiso calc R 1 . .
H H14B 0.6011 0.1953 0.1084 0.018 Uiso calc R 1 . .
C C15 0.6075(3) 0.3335(2) 0.21966(17) 0.0136(9) Uani d . 1 . .
C C16 0.5496(3) 0.3908(2) 0.22665(19) 0.0197(10) Uani d . 1 . .
H H16A 0.4783 0.3895 0.2156 0.024 Uiso calc R 1 . .
C C17 0.5960(4) 0.4502(2) 0.2499(2) 0.0218(10) Uani d . 1 . .
H H17A 0.5562 0.4882 0.2543 0.026 Uiso calc R 1 . .
C C18 0.7018(4) 0.4523(2) 0.2664(2) 0.0214(10) Uani d . 1 . .
H H18A 0.7333 0.4920 0.2818 0.026 Uiso calc R 1 . .
C C19 0.7608(3) 0.3960(2) 0.26024(19) 0.0218(10) Uani d . 1 . .
H H19A 0.8319 0.3977 0.2718 0.026 Uiso calc R 1 . .
C C20 0.7143(3) 0.3364(2) 0.23677(19) 0.0197(10) Uani d . 1 . .
H H20A 0.7545 0.2985 0.2325 0.024 Uiso calc R 1 . .
C C21 0.6075(3) 0.1921(2) 0.24149(18) 0.0135(9) Uani d . 1 . .
C C22 0.5769(3) 0.1893(2) 0.29748(19) 0.0202(10) Uani d . 1 . .
H H22A 0.5294 0.2206 0.3074 0.024 Uiso calc R 1 . .
C C23 0.6159(3) 0.1407(2) 0.33913(19) 0.0212(10) Uani d . 1 . .
H H23A 0.5939 0.1394 0.3764 0.025 Uiso calc R 1 . .
C C24 0.6868(4) 0.0947(3) 0.3253(2) 0.0311(12) Uani d . 1 . .
H H24A 0.7121 0.0616 0.3528 0.037 Uiso calc R 1 . .
C C25 0.7202(5) 0.0980(3) 0.2704(2) 0.0489(18) Uani d . 1 . .
H H25A 0.7694 0.0675 0.2611 0.059 Uiso calc R 1 . .
C C26 0.6809(4) 0.1466(3) 0.2288(2) 0.0369(14) Uani d . 1 . .
H H26A 0.7043 0.1485 0.1919 0.044 Uiso calc R 1 . .
C C27 -0.0055(3) 0.1639(2) -0.02139(18) 0.0132(8) Uani d . 1 . .
C C28 -0.0395(3) 0.0993(2) -0.0397(2) 0.0177(9) Uani d . 1 . .
H H28A -0.0661 0.0709 -0.0129 0.021 Uiso calc R 1 . .
C C29 -0.0341(3) 0.0772(2) -0.0971(2) 0.0188(9) Uani d . 1 . .
H H29A -0.0577 0.0343 -0.1089 0.023 Uiso calc R 1 . .
C C30 0.0063(3) 0.1187(2) -0.13713(19) 0.0157(9) Uani d . 1 . .
C C31 0.0399(3) 0.1832(2) -0.12005(19) 0.0163(9) Uani d . 1 . .
H H31A 0.0656 0.2117 -0.1471 0.020 Uiso calc R 1 . .
C C32 0.0347(3) 0.2047(2) -0.06233(19) 0.0169(9) Uani d . 1 . .
H H32A 0.0587 0.2476 -0.0506 0.020 Uiso calc R 1 . .
C C33 0.0562(4) 0.1309(3) -0.2346(2) 0.0265(11) Uani d . 1 . .
H H33A 0.0556 0.1056 -0.2709 0.040 Uiso calc R 1 . .
H H33B 0.1262 0.1408 -0.2175 0.040 Uiso calc R 1 . .
H H33C 0.0190 0.1723 -0.2433 0.040 Uiso calc R 1 . .
C C34 -0.0929(3) 0.2752(2) 0.05044(18) 0.0131(8) Uani d . 1 . .
C C35 -0.1244(3) 0.3061(2) -0.00462(19) 0.0174(9) Uani d . 1 . .
H H35A -0.1096 0.2856 -0.0394 0.021 Uiso calc R 1 . .
C C36 -0.1773(3) 0.3669(2) -0.00867(19) 0.0185(10) Uani d . 1 . .
H H36A -0.1975 0.3870 -0.0459 0.022 Uiso calc R 1 . .
C C37 -0.1999(3) 0.3977(2) 0.04264(19) 0.0168(9) Uani d . 1 . .
C C38 -0.1715(3) 0.3668(2) 0.09850(19) 0.0168(9) Uani d . 1 . .
H H38A -0.1889 0.3865 0.1330 0.020 Uiso calc R 1 . .
C C39 -0.1173(3) 0.3066(2) 0.10191(19) 0.0166(9) Uani d . 1 . .
H H39A -0.0968 0.2867 0.1391 0.020 Uiso calc R 1 . .
C C40 -0.2656(4) 0.4963(2) -0.0106(2) 0.0249(11) Uani d . 1 . .
H H40A -0.2926 0.5401 -0.0033 0.037 Uiso calc R 1 . .
H H40B -0.3138 0.4728 -0.0397 0.037 Uiso calc R 1 . .
H H40C -0.2012 0.5013 -0.0256 0.037 Uiso calc R 1 . .
C C41 -0.0892(3) 0.1312(2) 0.09426(18) 0.0131(8) Uani d . 1 . .
C C42 -0.0492(3) 0.0949(2) 0.14551(19) 0.0177(9) Uani d . 1 . .
H H42A 0.0181 0.1031 0.1638 0.021 Uiso calc R 1 . .
C C43 -0.1069(3) 0.0473(2) 0.1695(2) 0.0184(9) Uani d . 1 . .
H H43A -0.0794 0.0245 0.2043 0.022 Uiso calc R 1 . .
C C44 -0.2068(3) 0.0331(2) 0.14173(19) 0.0162(9) Uani d . 1 . .
C C45 -0.2488(3) 0.0692(2) 0.09152(19) 0.0186(9) Uani d . 1 . .
H H45A -0.3161 0.0607 0.0734 0.022 Uiso calc R 1 . .
C C46 -0.1902(3) 0.1182(2) 0.06823(18) 0.0174(9) Uani d . 1 . .
H H46A -0.2191 0.1427 0.0347 0.021 Uiso calc R 1 . .
C C47 -0.3628(3) -0.0276(3) 0.1468(2) 0.0278(11) Uani d . 1 . .
H H47A -0.3879 -0.0643 0.1683 0.042 Uiso calc R 1 . .
H H47B -0.3711 -0.0384 0.1048 0.042 Uiso calc R 1 . .
H H47C -0.4012 0.0126 0.1524 0.042 Uiso calc R 1 . .
C C48 0.4032(3) 0.1360(2) 0.08991(19) 0.0171(9) Uani d . 1 . .
C C49 0.2750(3) 0.1535(2) -0.0164(2) 0.0191(10) Uani d . 1 . .
C C50 0.2461(3) 0.2880(2) 0.01819(18) 0.0161(9) Uani d . 1 . .
C C51 0.3595(3) 0.3359(2) 0.12580(19) 0.0164(9) Uani d . 1 . .
C C52 0.3433(3) 0.2911(2) 0.24342(19) 0.0154(9) Uani d . 1 . .
C C53 0.3647(3) 0.1630(2) 0.20333(18) 0.0132(9) Uani d . 1 . .
C C54 0.1966(3) 0.1227(2) 0.11232(19) 0.0167(9) Uani d . 1 . .
C C55 0.1310(3) 0.2102(2) 0.1980(2) 0.0189(9) Uani d . 1 . .
C C56 0.1434(3) 0.3135(2) 0.11644(19) 0.0167(9) Uani d . 1 . .
Cl Cl1 0.10327(11) 0.02867(8) 0.30956(6) 0.0430(4) Uani d . 1 . .
Cl Cl2 0.00052(16) 0.14019(7) 0.35662(7) 0.0564(5) Uani d . 1 . .
Cl Cl3 -0.00018(13) 0.01080(9) 0.41315(10) 0.0681(6) Uani d . 1 . .
C C57 0.0695(4) 0.0661(3) 0.3742(2) 0.0300(12) Uani d . 1 . .
H H57A 0.1334 0.0779 0.4006 0.036 Uiso calc R 1 . .

loop_
_atom_site_aniso_label
_atom_site_aniso_U_11
_atom_site_aniso_U_22
_atom_site_aniso_U_33
_atom_site_aniso_U_12
_atom_site_aniso_U_13
_atom_site_aniso_U_23
Ru1 0.00831(15) 0.01602(18) 0.01108(15) -0.00078(13) 0.00201(12) -0.00159(13)
Ru2 0.00786(14) 0.01352(17) 0.01036(15) -0.00059(13) 0.00236(11) -0.00060(13)
Ru3 0.00776(15) 0.01449(18) 0.01302(16) -0.00043(13) 0.00287(12) -0.00031(13)
As1 0.00888(19) 0.0150(2) 0.0132(2) -0.00037(16) 0.00234(16) 0.00067(17)
P1 0.0102(5) 0.0199(6) 0.0097(5) -0.0008(4) 0.0026(4) 0.0000(4)
P2 0.0093(5) 0.0161(6) 0.0102(5) -0.0001(4) 0.0016(4) -0.0008(4)
O1 0.0218(17) 0.0224(18) 0.0243(17) 0.0062(14) 0.0037(14) 0.0004(14)
O2 0.0264(19) 0.039(2) 0.037(2) 0.0087(16) -0.0064(16) -0.0211(18)
O3 0.0186(16) 0.0217(18) 0.0212(16) 0.0022(14) 0.0011(13) 0.0018(14)
O4 0.0225(17) 0.0190(17) 0.0229(17) -0.0034(14) -0.0012(14) 0.0037(14)
O5 0.0300(19) 0.0285(19) 0.0201(17) 0.0002(15) 0.0087(14) -0.0084(15)
O6 0.0262(18) 0.0181(18) 0.0207(16) -0.0035(14) -0.0001(14) 0.0019(14)
O7 0.0188(16) 0.0182(18) 0.0310(18) -0.0009(13) 0.0035(14) 0.0014(14)
O8 0.034(2) 0.035(2) 0.0195(17) -0.0052(16) 0.0118(15) -0.0001(15)
O9 0.0166(16) 0.0200(19) 0.042(2) 0.0042(14) 0.0095(15) -0.0027(16)
O10 0.0163(15) 0.0230(17) 0.0185(15) -0.0035(13) 0.0070(13) -0.0067(13)
O11 0.0237(17) 0.0217(18) 0.0208(16) 0.0103(14) 0.0082(13) 0.0040(14)
O12 0.0116(15) 0.0227(18) 0.0271(17) -0.0014(13) 0.0048(13) 0.0060(14)
C1 0.011(2) 0.026(3) 0.0108(19) 0.0017(18) 0.0022(16) -0.0015(18)
C2 0.010(2) 0.032(3) 0.019(2) 0.0001(19) 0.0027(17) -0.008(2)
C3 0.020(2) 0.033(3) 0.026(3) 0.003(2) -0.001(2) -0.012(2)
C4 0.016(2) 0.047(3) 0.018(2) 0.008(2) 0.0053(19) -0.011(2)
C5 0.018(2) 0.055(4) 0.021(2) 0.005(2) 0.0088(19) 0.000(2)
C6 0.023(2) 0.032(3) 0.020(2) 0.001(2) 0.0025(19) 0.000(2)
C7 0.012(2) 0.027(3) 0.0095(19) 0.0023(18) 0.0073(16) 0.0045(17)
C8 0.018(2) 0.036(3) 0.014(2) -0.004(2) 0.0049(18) 0.003(2)
C9 0.020(2) 0.048(3) 0.012(2) 0.002(2) 0.0048(18) 0.007(2)
C10 0.027(3) 0.040(3) 0.023(2) 0.017(2) 0.011(2) 0.013(2)
C11 0.032(3) 0.023(3) 0.023(2) 0.006(2) 0.014(2) 0.005(2)
C12 0.019(2) 0.025(3) 0.015(2) 0.0044(19) 0.0082(18) 0.0017(19)
C13 0.0114(19) 0.021(2) 0.0140(19) -0.0030(17) 0.0044(16) 0.0026(18)
C14 0.0113(19) 0.021(2) 0.0127(19) -0.0003(17) 0.0009(16) -0.0006(17)
C15 0.014(2) 0.018(2) 0.0087(18) -0.0061(17) 0.0017(16) -0.0009(16)
C16 0.018(2) 0.022(2) 0.019(2) -0.0064(19) 0.0013(18) 0.0018(19)
C17 0.024(2) 0.018(2) 0.023(2) -0.0043(19) 0.0020(19) -0.0013(19)
C18 0.023(2) 0.023(3) 0.019(2) -0.010(2) 0.0051(19) -0.0025(19)
C19 0.012(2) 0.035(3) 0.019(2) -0.010(2) 0.0041(18) -0.002(2)
C20 0.016(2) 0.026(3) 0.018(2) -0.0036(19) 0.0050(18) -0.0011(19)
C21 0.014(2) 0.015(2) 0.0119(19) -0.0012(16) 0.0018(16) -0.0004(16)
C22 0.015(2) 0.029(3) 0.018(2) 0.0029(19) 0.0063(18) -0.0003(19)
C23 0.017(2) 0.036(3) 0.012(2) -0.001(2) 0.0052(17) 0.0026(19)
C24 0.047(3) 0.028(3) 0.017(2) 0.013(2) 0.000(2) 0.004(2)
C25 0.073(4) 0.055(4) 0.021(3) 0.049(4) 0.012(3) 0.004(3)
C26 0.053(4) 0.047(4) 0.012(2) 0.032(3) 0.011(2) 0.003(2)
C27 0.0091(19) 0.017(2) 0.0137(19) 0.0009(16) 0.0021(15) -0.0001(17)
C28 0.013(2) 0.017(2) 0.025(2) -0.0036(17) 0.0081(18) 0.0014(19)
C29 0.016(2) 0.015(2) 0.027(2) -0.0031(18) 0.0082(18) -0.0078(19)
C30 0.0090(19) 0.021(2) 0.018(2) 0.0044(17) 0.0028(16) -0.0031(18)
C31 0.012(2) 0.021(2) 0.017(2) -0.0001(17) 0.0035(16) 0.0046(18)
C32 0.013(2) 0.016(2) 0.020(2) -0.0030(17) -0.0011(17) 0.0002(18)
C33 0.030(3) 0.035(3) 0.016(2) -0.008(2) 0.009(2) -0.003(2)
C34 0.0088(19) 0.015(2) 0.016(2) -0.0014(16) 0.0039(15) -0.0017(17)
C35 0.016(2) 0.023(2) 0.014(2) 0.0028(18) 0.0043(17) -0.0040(18)
C36 0.021(2) 0.020(2) 0.013(2) 0.0050(19) 0.0017(18) 0.0024(18)
C37 0.014(2) 0.014(2) 0.022(2) 0.0006(17) 0.0013(17) 0.0020(18)
C38 0.015(2) 0.021(2) 0.016(2) 0.0015(18) 0.0067(17) -0.0018(18)
C39 0.011(2) 0.025(2) 0.014(2) -0.0022(17) 0.0038(16) 0.0034(18)
C40 0.032(3) 0.024(3) 0.021(2) 0.010(2) 0.012(2) 0.007(2)
C41 0.0095(19) 0.018(2) 0.014(2) -0.0001(16) 0.0084(16) -0.0024(17)
C42 0.014(2) 0.020(2) 0.018(2) 0.0023(18) -0.0010(17) 0.0021(18)
C43 0.017(2) 0.019(2) 0.019(2) 0.0028(18) 0.0026(18) 0.0022(19)
C44 0.016(2) 0.014(2) 0.021(2) 0.0002(17) 0.0088(17) -0.0032(18)
C45 0.012(2) 0.023(2) 0.021(2) -0.0016(18) 0.0022(17) 0.0000(19)
C46 0.017(2) 0.023(2) 0.011(2) 0.0025(18) 0.0010(17) 0.0016(18)
C47 0.014(2) 0.027(3) 0.042(3) -0.002(2) 0.006(2) 0.009(2)
C48 0.013(2) 0.025(3) 0.013(2) -0.0073(18) 0.0011(17) -0.0018(18)
C49 0.014(2) 0.022(2) 0.020(2) 0.0030(18) -0.0014(18) -0.0025(19)
C50 0.0107(19) 0.024(2) 0.014(2) -0.0072(18) 0.0034(16) -0.0024(19)
C51 0.0063(19) 0.025(3) 0.017(2) -0.0029(17) 0.0010(16) -0.0033(19)
C52 0.011(2) 0.018(2) 0.018(2) 0.0008(17) 0.0053(16) 0.0014(18)
C53 0.0087(19) 0.017(2) 0.014(2) 0.0003(16) 0.0028(16) -0.0058(18)
C54 0.009(2) 0.023(3) 0.017(2) -0.0014(17) -0.0006(16) 0.0041(18)
C55 0.014(2) 0.017(2) 0.027(2) 0.0002(18) 0.0047(18) -0.003(2)
C56 0.0084(19) 0.024(3) 0.019(2) -0.0026(17) 0.0041(16) -0.0015(19)
Cl1 0.0401(8) 0.0504(9) 0.0371(7) 0.0130(7) 0.0012(6) -0.0164(7)
Cl2 0.1012(14) 0.0258(8) 0.0519(9) 0.0151(8) 0.0433(10) 0.0064(7)
Cl3 0.0499(10) 0.0429(10) 0.1242(17) 0.0157(8) 0.0542(11) 0.0373(10)
C57 0.027(3) 0.035(3) 0.030(3) -0.009(2) 0.012(2) -0.005(2)

loop_
_atom_type_symbol
_atom_type_description
_atom_type_scat_dispersion_real
_atom_type_scat_dispersion_imag
_atom_type_scat_source
C C 0.0033 0.0016 'International Tables Vol C Tables 4.2.6.8 and 6.1.1.4'
H H 0.0000 0.0000 'International Tables Vol C Tables 4.2.6.8 and 6.1.1.4'
O O 0.0106 0.0060 'International Tables Vol C Tables 4.2.6.8 and 6.1.1.4'
P P 0.1023 0.0942 'International Tables Vol C Tables 4.2.6.8 and 6.1.1.4'
Cl Cl 0.1484 0.1585 'International Tables Vol C Tables 4.2.6.8 and 6.1.1.4'
As As 0.0499 2.0058 'International Tables Vol C Tables 4.2.6.8 and 6.1.1.4'
Ru Ru -1.2594 0.8363 'International Tables Vol C Tables 4.2.6.8 and 6.1.1.4'

loop_
_geom_angle_atom_site_label_1
_geom_angle_atom_site_label_2
_geom_angle_atom_site_label_3
_geom_angle_site_symmetry_1
_geom_angle_site_symmetry_3
_geom_angle
_geom_angle_publ_flag
C49 Ru1 C48 . . 91.33(18) ?
C49 Ru1 C50 . . 94.22(18) ?
C48 Ru1 C50 . . 171.82(18) ?
C49 Ru1 P1 . . 100.57(14) ?
C48 Ru1 P1 . . 93.20(13) ?
C50 Ru1 P1 . . 91.67(13) ?
C49 Ru1 Ru2 . . 156.51(14) ?
C48 Ru1 Ru2 . . 75.81(13) ?
C50 Ru1 Ru2 . . 96.90(12) ?
P1 Ru1 Ru2 . . 99.71(3) ?
C49 Ru1 Ru3 . . 104.31(14) ?
C48 Ru1 Ru3 . . 97.61(13) ?
C50 Ru1 Ru3 . . 75.21(12) ?
P1 Ru1 Ru3 . . 152.54(3) ?
Ru2 Ru1 Ru3 . . 59.199(11) ?
C52 Ru2 C51 . . 96.26(18) ?
C52 Ru2 C53 . . 90.92(18) ?
C51 Ru2 C53 . . 170.33(17) ?
C52 Ru2 P2 . . 98.79(13) ?
C51 Ru2 P2 . . 93.15(12) ?
C53 Ru2 P2 . . 92.13(12) ?
C52 Ru2 Ru3 . . 99.71(12) ?
C51 Ru2 Ru3 . . 91.50(12) ?
C53 Ru2 Ru3 . . 80.89(11) ?
P2 Ru2 Ru3 . . 160.31(3) ?
C52 Ru2 Ru1 . . 158.34(12) ?
C51 Ru2 Ru1 . . 76.13(13) ?
C53 Ru2 Ru1 . . 94.86(12) ?
P2 Ru2 Ru1 . . 101.83(3) ?
Ru3 Ru2 Ru1 . . 60.850(11) ?
C55 Ru3 C54 . . 96.09(19) ?
C55 Ru3 C56 . . 93.41(19) ?
C54 Ru3 C56 . . 170.41(19) ?
C55 Ru3 As1 . . 100.39(13) ?
C54 Ru3 As1 . . 88.34(12) ?
C56 Ru3 As1 . . 91.27(12) ?
C55 Ru3 Ru2 . . 89.58(13) ?
C54 Ru3 Ru2 . . 94.72(12) ?
C56 Ru3 Ru2 . . 83.98(12) ?
As1 Ru3 Ru2 . . 169.216(19) ?
C55 Ru3 Ru1 . . 145.84(13) ?
C54 Ru3 Ru1 . . 73.39(13) ?
C56 Ru3 Ru1 . . 97.89(13) ?
As1 Ru3 Ru1 . . 111.410(17) ?
Ru2 Ru3 Ru1 . . 59.951(11) ?
C41 As1 C27 . . 103.39(17) ?
C41 As1 C34 . . 101.75(17) ?
C27 As1 C34 . . 103.68(17) ?
C41 As1 Ru3 . . 114.73(12) ?
C27 As1 Ru3 . . 117.48(12) ?
C34 As1 Ru3 . . 113.92(12) ?
C7 P1 C1 . . 102.4(2) ?
C7 P1 C13 . . 102.9(2) ?
C1 P1 C13 . . 101.18(19) ?
C7 P1 Ru1 . . 112.81(14) ?
C1 P1 Ru1 . . 117.63(15) ?
C13 P1 Ru1 . . 117.75(14) ?
C21 P2 C14 . . 103.13(19) ?
C21 P2 C15 . . 101.82(18) ?
C14 P2 C15 . . 102.47(19) ?
C21 P2 Ru2 . . 114.83(14) ?
C14 P2 Ru2 . . 116.38(13) ?
C15 P2 Ru2 . . 116.16(14) ?
C30 O10 C33 . . 118.5(3) ?
C37 O11 C40 . . 116.4(3) ?
C44 O12 C47 . . 117.4(3) ?
C2 C1 C6 . . 117.8(4) ?
C2 C1 P1 . . 122.7(3) ?
C6 C1 P1 . . 119.5(4) ?
C1 C2 C3 . . 121.2(4) ?
C1 C2 H2A . . 119.4 ?
C3 C2 H2A . . 119.4 ?
C4 C3 C2 . . 120.2(5) ?
C4 C3 H3A . . 119.9 ?
C2 C3 H3A . . 119.9 ?
C3 C4 C5 . . 119.9(5) ?
C3 C4 H4A . . 120.1 ?
C5 C4 H4A . . 120.1 ?
C4 C5 C6 . . 120.7(5) ?
C4 C5 H5A . . 119.7 ?
C6 C5 H5A . . 119.7 ?
C5 C6 C1 . . 120.2(5) ?
C5 C6 H6A . . 119.9 ?
C1 C6 H6A . . 119.9 ?
C12 C7 C8 . . 118.6(4) ?
C12 C7 P1 . . 124.0(3) ?
C8 C7 P1 . . 117.3(4) ?
C9 C8 C7 . . 120.6(5) ?
C9 C8 H8A . . 119.7 ?
C7 C8 H8A . . 119.7 ?
C8 C9 C10 . . 120.5(4) ?
C8 C9 H9A . . 119.8 ?
C10 C9 H9A . . 119.8 ?
C9 C10 C11 . . 119.7(4) ?
C9 C10 H10A . . 120.2 ?
C11 C10 H10A . . 120.2 ?
C10 C11 C12 . . 120.1(5) ?
C10 C11 H11A . . 119.9 ?
C12 C11 H11A . . 119.9 ?
C7 C12 C11 . . 120.5(4) ?
C7 C12 H12A . . 119.8 ?
C11 C12 H12A . . 119.8 ?
C14 C13 P1 . . 112.5(3) ?
C14 C13 H13A . . 109.1 ?
P1 C13 H13A . . 109.1 ?
C14 C13 H13B . . 109.1 ?
P1 C13 H13B . . 109.1 ?
H13A C13 H13B . . 107.8 ?
C13 C14 P2 . . 112.8(3) ?
C13 C14 H14A . . 109.0 ?
P2 C14 H14A . . 109.0 ?
C13 C14 H14B . . 109.0 ?
P2 C14 H14B . . 109.0 ?
H14A C14 H14B . . 107.8 ?
C16 C15 C20 . . 118.6(4) ?
C16 C15 P2 . . 121.9(3) ?
C20 C15 P2 . . 119.5(3) ?
C15 C16 C17 . . 121.2(4) ?
C15 C16 H16A . . 119.4 ?
C17 C16 H16A . . 119.4 ?
C18 C17 C16 . . 119.5(5) ?
C18 C17 H17A . . 120.2 ?
C16 C17 H17A . . 120.2 ?
C19 C18 C17 . . 120.3(4) ?
C19 C18 H18A . . 119.9 ?
C17 C18 H18A . . 119.9 ?
C18 C19 C20 . . 120.2(4) ?
C18 C19 H19A . . 119.9 ?
C20 C19 H19A . . 119.9 ?
C19 C20 C15 . . 120.1(4) ?
C19 C20 H20A . . 119.9 ?
C15 C20 H20A . . 119.9 ?
C26 C21 C22 . . 118.1(4) ?
C26 C21 P2 . . 123.4(3) ?
C22 C21 P2 . . 118.5(3) ?
C21 C22 C23 . . 121.2(4) ?
C21 C22 H22A . . 119.4 ?
C23 C22 H22A . . 119.4 ?
C24 C23 C22 . . 120.0(4) ?
C24 C23 H23A . . 120.0 ?
C22 C23 H23A . . 120.0 ?
C23 C24 C25 . . 119.5(5) ?
C23 C24 H24A . . 120.3 ?
C25 C24 H24A . . 120.3 ?
C24 C25 C26 . . 120.4(5) ?
C24 C25 H25A . . 119.8 ?
C26 C25 H25A . . 119.8 ?
C21 C26 C25 . . 120.8(5) ?
C21 C26 H26A . . 119.6 ?
C25 C26 H26A . . 119.6 ?
C32 C27 C28 . . 118.2(4) ?
C32 C27 As1 . . 119.1(3) ?
C28 C27 As1 . . 122.6(3) ?
C29 C28 C27 . . 120.5(4) ?
C29 C28 H28A . . 119.7 ?
C27 C28 H28A . . 119.7 ?
C28 C29 C30 . . 120.3(4) ?
C28 C29 H29A . . 119.9 ?
C30 C29 H29A . . 119.9 ?
O10 C30 C29 . . 116.2(4) ?
O10 C30 C31 . . 123.6(4) ?
C29 C30 C31 . . 120.1(4) ?
C32 C31 C30 . . 119.1(4) ?
C32 C31 H31A . . 120.4 ?
C30 C31 H31A . . 120.4 ?
C31 C32 C27 . . 121.7(4) ?
C31 C32 H32A . . 119.2 ?
C27 C32 H32A . . 119.2 ?
O10 C33 H33A . . 109.5 ?
O10 C33 H33B . . 109.5 ?
H33A C33 H33B . . 109.5 ?
O10 C33 H33C . . 109.5 ?
H33A C33 H33C . . 109.5 ?
H33B C33 H33C . . 109.5 ?
C35 C34 C39 . . 118.2(4) ?
C35 C34 As1 . . 123.1(3) ?
C39 C34 As1 . . 118.3(3) ?
C36 C35 C34 . . 121.3(4) ?
C36 C35 H35A . . 119.3 ?
C34 C35 H35A . . 119.3 ?
C37 C36 C35 . . 119.8(4) ?
C37 C36 H36A . . 120.1 ?
C35 C36 H36A . . 120.1 ?
O11 C37 C36 . . 124.9(4) ?
O11 C37 C38 . . 115.1(4) ?
C36 C37 C38 . . 120.0(4) ?
C39 C38 C37 . . 119.4(4) ?
C39 C38 H38A . . 120.3 ?
C37 C38 H38A . . 120.3 ?
C38 C39 C34 . . 121.2(4) ?
C38 C39 H39A . . 119.4 ?
C34 C39 H39A . . 119.4 ?
O11 C40 H40A . . 109.5 ?
O11 C40 H40B . . 109.5 ?
H40A C40 H40B . . 109.5 ?
O11 C40 H40C . . 109.5 ?
H40A C40 H40C . . 109.5 ?
H40B C40 H40C . . 109.5 ?
C46 C41 C42 . . 118.0(4) ?
C46 C41 As1 . . 121.8(3) ?
C42 C41 As1 . . 120.2(3) ?
C43 C42 C41 . . 121.4(4) ?
C43 C42 H42A . . 119.3 ?
C41 C42 H42A . . 119.3 ?
C42 C43 C44 . . 119.9(4) ?
C42 C43 H43A . . 120.0 ?
C44 C43 H43A . . 120.0 ?
O12 C44 C45 . . 125.5(4) ?
O12 C44 C43 . . 114.8(4) ?
C45 C44 C43 . . 119.7(4) ?
C44 C45 C46 . . 119.8(4) ?
C44 C45 H45A . . 120.1 ?
C46 C45 H45A . . 120.1 ?
C45 C46 C41 . . 121.0(4) ?
C45 C46 H46A . . 119.5 ?
C41 C46 H46A . . 119.5 ?
O12 C47 H47A . . 109.5 ?
O12 C47 H47B . . 109.5 ?
H47A C47 H47B . . 109.5 ?
O12 C47 H47C . . 109.5 ?
H47A C47 H47C . . 109.5 ?
H47B C47 H47C . . 109.5 ?
O1 C48 Ru1 . . 172.1(4) ?
O2 C49 Ru1 . . 174.1(4) ?
O3 C50 Ru1 . . 172.3(4) ?
O4 C51 Ru2 . . 173.3(4) ?
O5 C52 Ru2 . . 179.4(4) ?
O6 C53 Ru2 . . 175.5(4) ?
O7 C54 Ru3 . . 172.7(4) ?
O8 C55 Ru3 . . 175.9(4) ?
O9 C56 Ru3 . . 175.4(4) ?
Cl2 C57 Cl3 . . 110.5(3) ?
Cl2 C57 Cl1 . . 110.9(3) ?
Cl3 C57 Cl1 . . 111.8(3) ?
Cl2 C57 H57A . . 107.8 ?
Cl3 C57 H57A . . 107.8 ?
Cl1 C57 H57A . . 107.8 ?

loop_
_geom_bond_atom_site_label_1
_geom_bond_atom_site_label_2
_geom_bond_site_symmetry_2
_geom_bond_distance
_geom_bond_publ_flag
Ru1 C49 . 1.899(4) ?
Ru1 C48 . 1.926(5) ?
Ru1 C50 . 1.945(5) ?
Ru1 P1 . 2.3291(11) ?
Ru1 Ru2 . 2.8439(4) ?
Ru1 Ru3 . 2.8694(5) ?
Ru2 C52 . 1.886(4) ?
Ru2 C51 . 1.922(5) ?
Ru2 C53 . 1.932(4) ?
Ru2 P2 . 2.3225(11) ?
Ru2 Ru3 . 2.8221(4) ?
Ru3 C55 . 1.875(5) ?
Ru3 C54 . 1.924(5) ?
Ru3 C56 . 1.935(5) ?
Ru3 As1 . 2.4558(5) ?
As1 C41 . 1.942(4) ?
As1 C27 . 1.944(4) ?
As1 C34 . 1.946(4) ?
P1 C7 . 1.827(4) ?
P1 C1 . 1.836(5) ?
P1 C13 . 1.845(4) ?
P2 C21 . 1.828(4) ?
P2 C14 . 1.837(4) ?
P2 C15 . 1.837(4) ?
O1 C48 . 1.146(5) ?
O2 C49 . 1.141(5) ?
O3 C50 . 1.144(5) ?
O4 C51 . 1.157(5) ?
O5 C52 . 1.149(5) ?
O6 C53 . 1.148(5) ?
O7 C54 . 1.152(5) ?
O8 C55 . 1.155(5) ?
O9 C56 . 1.147(5) ?
O10 C30 . 1.373(5) ?
O10 C33 . 1.419(5) ?
O11 C37 . 1.372(5) ?
O11 C40 . 1.432(5) ?
O12 C44 . 1.367(5) ?
O12 C47 . 1.430(5) ?
C1 C2 . 1.382(6) ?
C1 C6 . 1.415(6) ?
C2 C3 . 1.393(6) ?
C2 H2A . 0.9300 ?
C3 C4 . 1.373(7) ?
C3 H3A . 0.9300 ?
C4 C5 . 1.375(8) ?
C4 H4A . 0.9300 ?
C5 C6 . 1.386(7) ?
C5 H5A . 0.9300 ?
C6 H6A . 0.9300 ?
C7 C12 . 1.389(6) ?
C7 C8 . 1.405(6) ?
C8 C9 . 1.378(7) ?
C8 H8A . 0.9300 ?
C9 C10 . 1.382(7) ?
C9 H9A . 0.9300 ?
C10 C11 . 1.387(7) ?
C10 H10A . 0.9300 ?
C11 C12 . 1.394(6) ?
C11 H11A . 0.9300 ?
C12 H12A . 0.9300 ?
C13 C14 . 1.545(6) ?
C13 H13A . 0.9700 ?
C13 H13B . 0.9700 ?
C14 H14A . 0.9700 ?
C14 H14B . 0.9700 ?
C15 C16 . 1.387(6) ?
C15 C20 . 1.396(6) ?
C16 C17 . 1.390(6) ?
C16 H16A . 0.9300 ?
C17 C18 . 1.381(6) ?
C17 H17A . 0.9300 ?
C18 C19 . 1.376(7) ?
C18 H18A . 0.9300 ?
C19 C20 . 1.396(6) ?
C19 H19A . 0.9300 ?
C20 H20A . 0.9300 ?
C21 C26 . 1.380(6) ?
C21 C22 . 1.383(6) ?
C22 C23 . 1.387(6) ?
C22 H22A . 0.9300 ?
C23 C24 . 1.371(7) ?
C23 H23A . 0.9300 ?
C24 C25 . 1.377(7) ?
C24 H24A . 0.9300 ?
C25 C26 . 1.387(7) ?
C25 H25A . 0.9300 ?
C26 H26A . 0.9300 ?
C27 C32 . 1.390(6) ?
C27 C28 . 1.397(6) ?
C28 C29 . 1.378(6) ?
C28 H28A . 0.9300 ?
C29 C30 . 1.384(6) ?
C29 H29A . 0.9300 ?
C30 C31 . 1.388(6) ?
C31 C32 . 1.381(6) ?
C31 H31A . 0.9300 ?
C32 H32A . 0.9300 ?
C33 H33A . 0.9600 ?
C33 H33B . 0.9600 ?
C33 H33C . 0.9600 ?
C34 C35 . 1.391(6) ?
C34 C39 . 1.397(6) ?
C35 C36 . 1.386(6) ?
C35 H35A . 0.9300 ?
C36 C37 . 1.380(6) ?
C36 H36A . 0.9300 ?
C37 C38 . 1.400(6) ?
C38 C39 . 1.384(6) ?
C38 H38A . 0.9300 ?
C39 H39A . 0.9300 ?
C40 H40A . 0.9600 ?
C40 H40B . 0.9600 ?
C40 H40C . 0.9600 ?
C41 C46 . 1.389(6) ?
C41 C42 . 1.395(6) ?
C42 C43 . 1.370(6) ?
C42 H42A . 0.9300 ?
C43 C44 . 1.393(6) ?
C43 H43A . 0.9300 ?
C44 C45 . 1.381(6) ?
C45 C46 . 1.389(6) ?
C45 H45A . 0.9300 ?
C46 H46A . 0.9300 ?
C47 H47A . 0.9600 ?
C47 H47B . 0.9600 ?
C47 H47C . 0.9600 ?
Cl1 C57 . 1.751(5) ?
Cl2 C57 . 1.737(6) ?
Cl3 C57 . 1.746(5) ?
C57 H57A . 0.9800 ?

loop_
_geom_hbond_atom_site_label_D
_geom_hbond_atom_site_label_H
_geom_hbond_atom_site_label_A
_geom_hbond_site_symmetry_A
_geom_hbond_distance_DH
_geom_hbond_distance_HA
_geom_hbond_distance_DA
_geom_hbond_angle_DHA
_geom_hbond_publ_flag
C19 H19A O10 4_666 0.93 2.34 3.269(5) 176 yes
C43 H43A O10 3_555 0.93 2.52 3.065(5) 118 yes
C47 H47C O1 1_455 0.96 2.56 3.400(6) 146 yes
C13 H13A Cg1 1_655 0.97 2.96 3.856(4) 155 yes
C23 H23A Cg2 4_555 0.93 2.73 3.467(4) 137 yes
C46 H46A Cg3 1_455 0.93 2.83 3.623(4) 145 yes

loop_
_geom_torsion_atom_site_label_1
_geom_torsion_atom_site_label_2
_geom_torsion_atom_site_label_3
_geom_torsion_atom_site_label_4
_geom_torsion_site_symmetry_1
_geom_torsion_site_symmetry_2
_geom_torsion_site_symmetry_3
_geom_torsion_site_symmetry_4
_geom_torsion
_geom_torsion_publ_flag
C49 Ru1 Ru2 C52 . . . . -77.7(5) ?
C48 Ru1 Ru2 C52 . . . . -136.2(4) ?
C50 Ru1 Ru2 C52 . . . . 40.0(4) ?
P1 Ru1 Ru2 C52 . . . . 132.9(4) ?
Ru3 Ru1 Ru2 C52 . . . . -28.2(4) ?
C49 Ru1 Ru2 C51 . . . . -149.2(4) ?
C48 Ru1 Ru2 C51 . . . . 152.25(18) ?
C50 Ru1 Ru2 C51 . . . . -31.51(17) ?
P1 Ru1 Ru2 C51 . . . . 61.39(13) ?
Ru3 Ru1 Ru2 C51 . . . . -99.70(12) ?
C49 Ru1 Ru2 C53 . . . . 27.2(3) ?
C48 Ru1 Ru2 C53 . . . . -31.31(18) ?
C50 Ru1 Ru2 C53 . . . . 144.93(17) ?
P1 Ru1 Ru2 C53 . . . . -122.17(12) ?
Ru3 Ru1 Ru2 C53 . . . . 76.74(12) ?
C49 Ru1 Ru2 P2 . . . . 120.5(3) ?
C48 Ru1 Ru2 P2 . . . . 61.90(13) ?
C50 Ru1 Ru2 P2 . . . . -121.86(12) ?
P1 Ru1 Ru2 P2 . . . . -28.97(4) ?
Ru3 Ru1 Ru2 P2 . . . . 169.94(3) ?
C49 Ru1 Ru2 Ru3 . . . . -49.5(3) ?
C48 Ru1 Ru2 Ru3 . . . . -108.05(13) ?
C50 Ru1 Ru2 Ru3 . . . . 68.19(12) ?
P1 Ru1 Ru2 Ru3 . . . . 161.09(3) ?
C52 Ru2 Ru3 C55 . . . . -26.39(19) ?
C51 Ru2 Ru3 C55 . . . . -123.00(19) ?
C53 Ru2 Ru3 C55 . . . . 62.98(18) ?
P2 Ru2 Ru3 C55 . . . . 133.32(16) ?
Ru1 Ru2 Ru3 C55 . . . . 163.80(14) ?
C52 Ru2 Ru3 C54 . . . . -122.47(19) ?
C51 Ru2 Ru3 C54 . . . . 140.92(19) ?
C53 Ru2 Ru3 C54 . . . . -33.09(18) ?
P2 Ru2 Ru3 C54 . . . . 37.25(16) ?
Ru1 Ru2 Ru3 C54 . . . . 67.73(13) ?
C52 Ru2 Ru3 C56 . . . . 67.08(18) ?
C51 Ru2 Ru3 C56 . . . . -29.53(18) ?
C53 Ru2 Ru3 C56 . . . . 156.45(18) ?
P2 Ru2 Ru3 C56 . . . . -133.21(16) ?
Ru1 Ru2 Ru3 C56 . . . . -102.73(13) ?
C52 Ru2 Ru3 As1 . . . . 131.37(17) ?
C51 Ru2 Ru3 As1 . . . . 34.76(17) ?
C53 Ru2 Ru3 As1 . . . . -139.26(16) ?
P2 Ru2 Ru3 As1 . . . . -68.92(15) ?
Ru1 Ru2 Ru3 As1 . . . . -38.44(10) ?
C52 Ru2 Ru3 Ru1 . . . . 169.81(13) ?
C51 Ru2 Ru3 Ru1 . . . . 73.20(13) ?
C53 Ru2 Ru3 Ru1 . . . . -100.82(12) ?
P2 Ru2 Ru3 Ru1 . . . . -30.47(9) ?
C49 Ru1 Ru3 C55 . . . . 132.0(3) ?
C48 Ru1 Ru3 C55 . . . . 38.6(3) ?
C50 Ru1 Ru3 C55 . . . . -137.4(3) ?
P1 Ru1 Ru3 C55 . . . . -73.6(3) ?
Ru2 Ru1 Ru3 C55 . . . . -29.8(2) ?
C49 Ru1 Ru3 C54 . . . . 56.01(18) ?
C48 Ru1 Ru3 C54 . . . . -37.34(17) ?
C50 Ru1 Ru3 C54 . . . . 146.65(17) ?
P1 Ru1 Ru3 C54 . . . . -149.61(14) ?
Ru2 Ru1 Ru3 C54 . . . . -105.77(12) ?
C49 Ru1 Ru3 C56 . . . . -119.90(18) ?
C48 Ru1 Ru3 C56 . . . . 146.75(17) ?
C50 Ru1 Ru3 C56 . . . . -29.26(17) ?
P1 Ru1 Ru3 C56 . . . . 34.48(14) ?
Ru2 Ru1 Ru3 C56 . . . . 78.32(12) ?
C49 Ru1 Ru3 As1 . . . . -25.40(14) ?
C48 Ru1 Ru3 As1 . . . . -118.75(12) ?
C50 Ru1 Ru3 As1 . . . . 65.24(12) ?
P1 Ru1 Ru3 As1 . . . . 128.98(6) ?
Ru2 Ru1 Ru3 As1 . . . . 172.82(2) ?
C49 Ru1 Ru3 Ru2 . . . . 161.77(14) ?
C48 Ru1 Ru3 Ru2 . . . . 68.43(12) ?
C50 Ru1 Ru3 Ru2 . . . . -107.58(12) ?
P1 Ru1 Ru3 Ru2 . . . . -43.85(6) ?
C55 Ru3 As1 C41 . . . . -35.50(19) ?
C54 Ru3 As1 C41 . . . . 60.39(19) ?
C56 Ru3 As1 C41 . . . . -129.19(19) ?
Ru2 Ru3 As1 C41 . . . . 167.14(16) ?
Ru1 Ru3 As1 C41 . . . . 131.82(13) ?
C55 Ru3 As1 C27 . . . . -157.3(2) ?
C54 Ru3 As1 C27 . . . . -61.41(19) ?
C56 Ru3 As1 C27 . . . . 109.00(19) ?
Ru2 Ru3 As1 C27 . . . . 45.33(18) ?
Ru1 Ru3 As1 C27 . . . . 10.02(14) ?
C55 Ru3 As1 C34 . . . . 81.22(19) ?
C54 Ru3 As1 C34 . . . . 177.11(19) ?
C56 Ru3 As1 C34 . . . . -12.48(19) ?
Ru2 Ru3 As1 C34 . . . . -76.15(17) ?
Ru1 Ru3 As1 C34 . . . . -111.46(14) ?
C49 Ru1 P1 C7 . . . . 79.4(2) ?
C48 Ru1 P1 C7 . . . . 171.4(2) ?
C50 Ru1 P1 C7 . . . . -15.2(2) ?
Ru2 Ru1 P1 C7 . . . . -112.51(16) ?
Ru3 Ru1 P1 C7 . . . . -75.37(17) ?
C49 Ru1 P1 C1 . . . . -39.4(2) ?
C48 Ru1 P1 C1 . . . . 52.53(19) ?
C50 Ru1 P1 C1 . . . . -134.04(19) ?
Ru2 Ru1 P1 C1 . . . . 128.67(15) ?
Ru3 Ru1 P1 C1 . . . . 165.80(14) ?
C49 Ru1 P1 C13 . . . . -160.9(2) ?
C48 Ru1 P1 C13 . . . . -69.0(2) ?
C50 Ru1 P1 C13 . . . . 104.4(2) ?
Ru2 Ru1 P1 C13 . . . . 7.16(17) ?
Ru3 Ru1 P1 C13 . . . . 44.29(19) ?
C52 Ru2 P2 C21 . . . . 73.6(2) ?
C51 Ru2 P2 C21 . . . . 170.4(2) ?
C53 Ru2 P2 C21 . . . . -17.69(19) ?
Ru3 Ru2 P2 C21 . . . . -86.20(18) ?
Ru1 Ru2 P2 C21 . . . . -113.11(15) ?
C52 Ru2 P2 C14 . . . . -165.8(2) ?
C51 Ru2 P2 C14 . . . . -69.0(2) ?
C53 Ru2 P2 C14 . . . . 102.9(2) ?
Ru3 Ru2 P2 C14 . . . . 34.4(2) ?
Ru1 Ru2 P2 C14 . . . . 7.48(16) ?
C52 Ru2 P2 C15 . . . . -45.0(2) ?
C51 Ru2 P2 C15 . . . . 51.8(2) ?
C53 Ru2 P2 C15 . . . . -136.30(19) ?
Ru3 Ru2 P2 C15 . . . . 155.19(15) ?
Ru1 Ru2 P2 C15 . . . . 128.28(15) ?
C7 P1 C1 C2 . . . . -133.3(4) ?
C13 P1 C1 C2 . . . . 120.7(4) ?
Ru1 P1 C1 C2 . . . . -9.1(4) ?
C7 P1 C1 C6 . . . . 46.2(4) ?
C13 P1 C1 C6 . . . . -59.8(4) ?
Ru1 P1 C1 C6 . . . . 170.4(3) ?
C6 C1 C2 C3 . . . . 1.0(6) ?
P1 C1 C2 C3 . . . . -179.5(3) ?
C1 C2 C3 C4 . . . . -1.1(7) ?
C2 C3 C4 C5 . . . . 0.4(7) ?
C3 C4 C5 C6 . . . . 0.4(7) ?
C4 C5 C6 C1 . . . . -0.4(7) ?
C2 C1 C6 C5 . . . . -0.2(6) ?
P1 C1 C6 C5 . . . . -179.8(3) ?
C1 P1 C7 C12 . . . . -115.5(4) ?
C13 P1 C7 C12 . . . . -10.8(4) ?
Ru1 P1 C7 C12 . . . . 117.1(4) ?
C1 P1 C7 C8 . . . . 69.0(4) ?
C13 P1 C7 C8 . . . . 173.7(3) ?
Ru1 P1 C7 C8 . . . . -58.3(4) ?
C12 C7 C8 C9 . . . . -0.4(7) ?
P1 C7 C8 C9 . . . . 175.3(4) ?
C7 C8 C9 C10 . . . . -0.5(7) ?
C8 C9 C10 C11 . . . . 1.5(7) ?
C9 C10 C11 C12 . . . . -1.5(7) ?
C8 C7 C12 C11 . . . . 0.4(6) ?
P1 C7 C12 C11 . . . . -175.0(3) ?
C10 C11 C12 C7 . . . . 0.6(7) ?
C7 P1 C13 C14 . . . . 178.7(3) ?
C1 P1 C13 C14 . . . . -75.7(3) ?
Ru1 P1 C13 C14 . . . . 54.0(3) ?
P1 C13 C14 P2 . . . . -95.4(3) ?
C21 P2 C14 C13 . . . . -179.3(3) ?
C15 P2 C14 C13 . . . . -73.8(3) ?
Ru2 P2 C14 C13 . . . . 54.1(3) ?
C21 P2 C15 C16 . . . . -132.4(4) ?
C14 P2 C15 C16 . . . . 121.1(4) ?
Ru2 P2 C15 C16 . . . . -6.9(4) ?
C21 P2 C15 C20 . . . . 48.3(4) ?
C14 P2 C15 C20 . . . . -58.2(4) ?
Ru2 P2 C15 C20 . . . . 173.8(3) ?
C20 C15 C16 C17 . . . . 0.3(6) ?
P2 C15 C16 C17 . . . . -179.0(3) ?
C15 C16 C17 C18 . . . . 0.0(7) ?
C16 C17 C18 C19 . . . . -0.4(7) ?
C17 C18 C19 C20 . . . . 0.6(7) ?
C18 C19 C20 C15 . . . . -0.3(7) ?
C16 C15 C20 C19 . . . . -0.1(6) ?
P2 C15 C20 C19 . . . . 179.1(3) ?
C14 P2 C21 C26 . . . . -2.0(5) ?
C15 P2 C21 C26 . . . . -108.0(4) ?
Ru2 P2 C21 C26 . . . . 125.6(4) ?
C14 P2 C21 C22 . . . . 178.7(3) ?
C15 P2 C21 C22 . . . . 72.7(4) ?
Ru2 P2 C21 C22 . . . . -53.7(4) ?
C26 C21 C22 C23 . . . . -2.3(7) ?
P2 C21 C22 C23 . . . . 177.1(3) ?
C21 C22 C23 C24 . . . . 0.6(7) ?
C22 C23 C24 C25 . . . . 1.2(8) ?
C23 C24 C25 C26 . . . . -1.4(10) ?
C22 C21 C26 C25 . . . . 2.1(8) ?
P2 C21 C26 C25 . . . . -177.2(5) ?
C24 C25 C26 C21 . . . . -0.4(10) ?
C41 As1 C27 C32 . . . . 169.6(3) ?
C34 As1 C27 C32 . . . . 63.8(3) ?
Ru3 As1 C27 C32 . . . . -62.9(3) ?
C41 As1 C27 C28 . . . . -14.7(4) ?
C34 As1 C27 C28 . . . . -120.5(3) ?
Ru3 As1 C27 C28 . . . . 112.8(3) ?
C32 C27 C28 C29 . . . . -0.7(6) ?
As1 C27 C28 C29 . . . . -176.4(3) ?
C27 C28 C29 C30 . . . . 0.7(6) ?
C33 O10 C30 C29 . . . . -175.5(4) ?
C33 O10 C30 C31 . . . . 5.6(6) ?
C28 C29 C30 O10 . . . . 179.9(4) ?
C28 C29 C30 C31 . . . . -1.2(6) ?
O10 C30 C31 C32 . . . . -179.6(4) ?
C29 C30 C31 C32 . . . . 1.5(6) ?
C30 C31 C32 C27 . . . . -1.5(6) ?
C28 C27 C32 C31 . . . . 1.0(6) ?
As1 C27 C32 C31 . . . . 176.9(3) ?
C41 As1 C34 C35 . . . . -121.1(4) ?
C27 As1 C34 C35 . . . . -14.0(4) ?
Ru3 As1 C34 C35 . . . . 114.8(3) ?
C41 As1 C34 C39 . . . . 66.1(3) ?
C27 As1 C34 C39 . . . . 173.2(3) ?
Ru3 As1 C34 C39 . . . . -58.0(3) ?
C39 C34 C35 C36 . . . . 0.9(6) ?
As1 C34 C35 C36 . . . . -171.9(3) ?
C34 C35 C36 C37 . . . . -0.2(7) ?
C40 O11 C37 C36 . . . . -8.9(6) ?
C40 O11 C37 C38 . . . . 170.9(4) ?
C35 C36 C37 O11 . . . . 178.3(4) ?
C35 C36 C37 C38 . . . . -1.5(7) ?
O11 C37 C38 C39 . . . . -177.3(4) ?
C36 C37 C38 C39 . . . . 2.4(6) ?
C37 C38 C39 C34 . . . . -1.8(6) ?
C35 C34 C39 C38 . . . . 0.1(6) ?
As1 C34 C39 C38 . . . . 173.3(3) ?
C27 As1 C41 C46 . . . . -56.4(4) ?
C34 As1 C41 C46 . . . . 50.9(4) ?
Ru3 As1 C41 C46 . . . . 174.4(3) ?
C27 As1 C41 C42 . . . . 122.2(4) ?
C34 As1 C41 C42 . . . . -130.5(3) ?
Ru3 As1 C41 C42 . . . . -7.0(4) ?
C46 C41 C42 C43 . . . . 0.5(7) ?
As1 C41 C42 C43 . . . . -178.1(3) ?
C41 C42 C43 C44 . . . . 1.7(7) ?
C47 O12 C44 C45 . . . . -6.5(6) ?
C47 O12 C44 C43 . . . . 172.5(4) ?
C42 C43 C44 O12 . . . . 178.2(4) ?
C42 C43 C44 C45 . . . . -2.7(7) ?
O12 C44 C45 C46 . . . . -179.5(4) ?
C43 C44 C45 C46 . . . . 1.5(7) ?
C44 C45 C46 C41 . . . . 0.7(7) ?
C42 C41 C46 C45 . . . . -1.7(6) ?
As1 C41 C46 C45 . . . . 176.8(3) ?
